data_4319175
loop_
_publ_author_name
'Janette Campbell'
'H\'el\`ene P. A. Mercier'
'David P. Santry'
'Reijo J. Suontamo'
'Horst Borrmann'
'Gary J. Schrobilgen'

_publ_section_title
;
 First Examples of Thallium Chalcogenide Cages. Syntheses,77Se,203Tl, and
 205Tl NMR Study of the Tl4Se54- and Tl4Se64- Anions, the X-ray Crystal
 Structure of (2,2,2-crypt-K+)3Tl5Se53-, and Theoretical Studies
;
_journal_name_full 'Inorganic Chemistry'
_journal_page_first 233
_journal_page_last 254
_journal_paper_doi 10.1021/ic000779d
_journal_volume 40
_journal_year 2001
_chemical_formula_sum 'C54 H108 K3 N6 O18 Se5 Tl5'
_chemical_formula_weight 2663.41
_chemical_name_systematic
; 
 ? 
;
_space_group_IT_number 2
_symmetry_cell_setting triclinic
_symmetry_space_group_name_Hall '-P 1'
_symmetry_space_group_name_H-M 'P -1'
_atom_sites_solution_hydrogens geom
_atom_sites_solution_primary direct
_atom_sites_solution_secondary difmap
_audit_creation_method SHELXL
_cell_angle_alpha 82.56(3)
_cell_angle_beta 88.62(3)
_cell_angle_gamma 68.95(3)
_cell_formula_units_Z 2
_cell_length_a 11.818(2)
_cell_length_b 16.118(3)
_cell_length_c 25.765(5)
_cell_measurement_temperature 293(2)
_cell_volume 4540.4(17)
_computing_structure_refinement 'SHELXL-93 (Sheldrick, 1993)'
_computing_structure_solution 'SHELXS-86 (Sheldrick, 1990)'
_diffrn_ambient_temperature 293(2)
_diffrn_radiation_monochromator graphite
_diffrn_radiation_source 'fine-focus sealed tube'
_diffrn_radiation_type MoK\a
_diffrn_radiation_wavelength 0.71073
_diffrn_reflns_av_R_equivalents 0.0916
_diffrn_reflns_av_sigmaI/netI 0.0842
_diffrn_reflns_limit_h_max 13
_diffrn_reflns_limit_h_min -13
_diffrn_reflns_limit_k_max 19
_diffrn_reflns_limit_k_min -19
_diffrn_reflns_limit_l_max 31
_diffrn_reflns_limit_l_min -28
_diffrn_reflns_number 22628
_diffrn_reflns_theta_max 25.00
_diffrn_reflns_theta_min 4.45
_exptl_absorpt_coefficient_mu 11.039
_exptl_crystal_density_diffrn 1.948
_exptl_crystal_F_000 2500
_refine_diff_density_max 7.302
_refine_diff_density_min -4.081
_refine_diff_density_rms 0.490
_refine_ls_extinction_method none
_refine_ls_goodness_of_fit_all 1.179
_refine_ls_goodness_of_fit_obs 1.275
_refine_ls_matrix_type full
_refine_ls_number_parameters 468
_refine_ls_number_reflns 13271
_refine_ls_number_restraints 6
_refine_ls_restrained_S_all 1.233
_refine_ls_restrained_S_obs 1.314
_refine_ls_R_factor_all 0.1699
_refine_ls_R_factor_obs 0.1418
_refine_ls_shift/esd_max -2.893
_refine_ls_shift/esd_mean 0.038
_refine_ls_structure_factor_coef Fsqd
_refine_ls_weighting_details 'w=1/[\s^2^(Fo^2^)+(0.1020P)^2^+831.3787P] where P=(Fo^2^+2Fc^2^)/3'
_refine_ls_weighting_scheme calc
_refine_ls_wR_factor_all 0.3690
_refine_ls_wR_factor_obs 0.3447
_reflns_number_observed 10391
_reflns_number_total 13465
_reflns_observed_criterion >2sigma(I)
_cod_data_source_file ic000779d.cif
_cod_data_source_block tl5se5
_cod_depositor_comments
;
The following automatic conversions were performed:

'_refine_ls_weighting_scheme' value 'calc
w=1/[\s^2^(Fo^2^)+(0.1020P)^2^+831.3787P] where P=(Fo^2^+2Fc^2^)/3'
was changed to 'calc'. New tag '_refine_ls_weighting_details' was
created. The value of the new tag was set to
'w=1/[\s^2^(Fo^2^)+(0.1020P)^2^+831.3787P] where P=(Fo^2^+2Fc^2^)/3'.

Automatic conversion script
Id: cif_fix_values 3143 2015-03-26 13:38:13Z robertas 
;
_cod_original_cell_volume 4540.1(16)
_cod_database_code 4319175

loop_
_symmetry_equiv_pos_as_xyz
'x, y, z'
'-x, -y, -z'

loop_
_atom_site_aniso_label
_atom_site_aniso_U_11
_atom_site_aniso_U_22
_atom_site_aniso_U_33
_atom_site_aniso_U_23
_atom_site_aniso_U_13
_atom_site_aniso_U_12
Tl1 0.0239(9) 0.0236(7) 0.0449(10) -0.0105(6) 0.0058(6) -0.0097(6)
Tl2 0.0225(9) 0.0227(7) 0.0581(11) -0.0136(6) -0.0002(7) -0.0086(6)
Tl3 0.0349(10) 0.0266(8) 0.0540(11) -0.0096(7) 0.0055(7) -0.0121(7)
Tl4 0.0309(10) 0.0306(8) 0.0607(12) -0.0221(7) 0.0101(7) -0.0155(7)
Tl5 0.0511(12) 0.0551(11) 0.0412(11) -0.0151(8) -0.0023(8) -0.0206(9)
Se1 0.014(2) 0.019(2) 0.052(3) -0.013(2) 0.0025(15) -0.0060(14)
Se2 0.018(2) 0.014(2) 0.048(3) 0.0004(15) 0.001(2) -0.0052(14)
Se3 0.030(2) 0.017(2) 0.037(2) -0.0056(15) -0.004(2) -0.004(2)
Se4 0.008(2) 0.013(2) 0.036(2) -0.0073(13) -0.0040(13) -0.0050(13)
Se5 0.036(3) 0.050(3) 0.051(3) -0.007(2) 0.000(2) -0.017(2)
K1 0.015(4) 0.011(3) 0.033(5) -0.007(3) 0.004(3) -0.006(3)
K2 0.018(4) 0.011(3) 0.030(4) -0.006(3) 0.003(3) -0.008(3)
K3 0.033(5) 0.043(5) 0.033(5) -0.007(4) 0.000(4) -0.014(4)

loop_
_atom_site_label
_atom_site_type_symbol
_atom_site_fract_x
_atom_site_fract_y
_atom_site_fract_z
_atom_site_U_iso_or_equiv
_atom_site_thermal_displace_type
_atom_site_occupancy
_atom_site_calc_flag
_atom_site_refinement_flags
_atom_site_disorder_group
Tl1 Tl 0.72077(14) 0.32501(9) 0.42464(6) 0.0300(4) Uani 1 d . .
Tl2 Tl 1.06520(14) 0.27092(10) 0.38129(7) 0.0335(4) Uani 1 d . .
Tl3 Tl 0.8523(2) 0.17695(10) 0.31150(7) 0.0379(4) Uani 1 d . .
Tl4 Tl 0.8050(2) 0.43955(11) 0.30036(7) 0.0381(4) Uani 1 d . .
Tl5 Tl 0.7467(2) 0.35584(13) 0.20261(8) 0.0478(5) Uani 1 d . .
Se1 Se 0.9256(3) 0.1615(2) 0.4179(2) 0.0274(8) Uani 1 d . .
Se2 Se 0.8629(3) 0.4477(2) 0.3945(2) 0.0274(8) Uani 1 d . .
Se3 Se 0.9846(4) 0.2961(2) 0.2655(2) 0.0290(9) Uani 1 d . .
Se4 Se 0.6369(3) 0.3528(2) 0.31074(14) 0.0185(7) Uani 1 d . .
Se5 Se 0.7344(4) 0.5453(3) 0.2130(2) 0.0448(11) Uani 1 d . .
K1 K 1.5408(7) -0.0629(4) 0.3707(3) 0.019(2) Uani 1 d . .
O1 O 1.6837(25) -0.0670(17) 0.2799(11) 0.032(6) Uiso 1 d . .
O2 O 1.6587(21) -0.2234(14) 0.3367(9) 0.017(5) Uiso 1 d . .
O3 O 1.7016(22) -0.0731(15) 0.4462(9) 0.020(5) Uiso 1 d . .
O4 O 1.5312(20) 0.0983(14) 0.4013(8) 0.015(5) Uiso 1 d . .
O5 O 1.3047(23) -0.0102(16) 0.3244(10) 0.023(5) Uiso 1 d . .
O6 O 1.3692(21) -0.0986(14) 0.4277(9) 0.018(5) Uiso 1 d . .
N1 N 1.4630(26) 0.1033(18) 0.2886(11) 0.019(6) Uiso 1 d . .
N2 N 1.6183(24) -0.2228(16) 0.4510(10) 0.013(5) Uiso 1 d . .
C1 C 1.5279(36) 0.0745(25) 0.2405(15) 0.028(8) Uiso 1 d . .
C2 C 1.6626(35) 0.0171(24) 0.2492(14) 0.025(8) Uiso 1 d . .
C3 C 1.6600(42) -0.1343(29) 0.2543(18) 0.040(10) Uiso 1 d . .
C4 C 1.7179(37) -0.2234(25) 0.2888(15) 0.029(8) Uiso 1 d . .
C5 C 1.7322(35) -0.2984(24) 0.3743(15) 0.025(8) Uiso 1 d . .
C6 C 1.6455(37) -0.3034(25) 0.4236(15) 0.029(9) Uiso 1 d . .
C7 C 1.7320(33) -0.2261(23) 0.4790(14) 0.022(7) Uiso 1 d . .
C8 C 1.7186(33) -0.1361(22) 0.4943(14) 0.021(7) Uiso 1 d . .
C9 C 1.7079(36) 0.0136(25) 0.4552(15) 0.027(8) Uiso 1 d . .
C10 C 1.6617(37) 0.0773(26) 0.4061(16) 0.030(9) Uiso 1 d . .
C11 C 1.4638(33) 0.1793(22) 0.3684(14) 0.021(7) Uiso 1 d . .
C12 C 1.4939(37) 0.1735(25) 0.3099(15) 0.029(9) Uiso 1 d . .
C13 C 1.3277(39) 0.1349(27) 0.2804(17) 0.035(9) Uiso 1 d . .
C14 C 1.2808(38) 0.0578(26) 0.2744(16) 0.032(9) Uiso 1 d . .
C15 C 1.2391(36) 0.0188(24) 0.3659(15) 0.027(8) Uiso 1 d . .
C16 C 1.2471(32) -0.0604(22) 0.4066(13) 0.020(7) Uiso 1 d . .
C17 C 1.3935(36) -0.1833(24) 0.4584(15) 0.027(8) Uiso 1 d . .
C18 C 1.5111(31) -0.2156(21) 0.4880(13) 0.017(7) Uiso 1 d . .
K2 K 1.1733(7) -0.3246(4) 0.3352(3) 0.019(2) Uani 1 d . .
O7 O 1.0187(22) -0.3113(15) 0.2533(9) 0.019(5) Uiso 1 d . .
O8 O 1.1902(23) -0.4826(15) 0.2964(9) 0.023(5) Uiso 1 d . .
O9 O 1.4005(23) -0.3722(16) 0.3843(10) 0.025(6) Uiso 1 d . .
O10 O 1.3467(20) -0.2805(14) 0.2796(9) 0.016(5) Uiso 1 d . .
O11 O 1.0625(21) -0.1669(15) 0.3729(9) 0.019(5) Uiso 1 d . .
O12 O 1.0252(20) -0.3223(14) 0.4223(8) 0.014(5) Uiso 1 d . .
N3 N 1.0992(26) -0.1581(18) 0.2601(11) 0.019(6) Uiso 1 d . .
N4 N 1.2522(27) -0.4901(19) 0.4112(11) 0.021(6) Uiso 1 d . .
C19 C 0.9858(38) -0.1523(26) 0.2292(16) 0.030(9) Uiso 1 d . .
C20 C 1.0041(38) -0.2452(26) 0.2091(16) 0.032(9) Uiso 1 d . .
C21 C 1.0283(34) -0.3983(23) 0.2363(14) 0.024(8) Uiso 1 d . .
C22 C 1.0653(37) -0.4697(25) 0.2857(16) 0.029(9) Uiso 1 d . .
C23 C 1.2535(38) -0.5635(26) 0.3306(16) 0.031(9) Uiso 1 d . .
C24 C 1.2169(34) -0.5580(23) 0.3887(14) 0.024(8) Uiso 1 d . .
C25 C 1.3803(35) -0.5177(24) 0.4198(14) 0.025(8) Uiso 1 d . .
C26 C 1.4218(29) -0.4408(20) 0.4305(12) 0.012(6) Uiso 1 d . .
C27 C 1.4815(32) -0.4008(22) 0.3402(13) 0.019(7) Uiso 1 d . .
C28 C 1.4686(36) -0.3180(25) 0.3042(15) 0.027(8) Uiso 1 d . .
C29 C 1.3221(32) -0.1916(22) 0.2515(13) 0.020(7) Uiso 1 d . .
C30 C 1.2040(32) -0.1603(22) 0.2239(13) 0.020(7) Uiso 1 d . .
C31 C 1.0682(32) -0.0789(22) 0.2863(13) 0.020(7) Uiso 1 d . .
C32 C 0.9917(33) -0.0860(23) 0.3391(14) 0.022(8) Uiso 1 d . .
C33 C 1.0034(31) -0.1690(21) 0.4238(13) 0.018(7) Uiso 1 d . .
C34 C 1.0647(35) -0.2638(24) 0.4519(15) 0.025(8) Uiso 1 d . .
C35 C 1.0482(35) -0.4130(24) 0.4493(15) 0.026(8) Uiso 1 d . .
C36 C 1.1855(29) -0.4694(20) 0.4618(12) 0.014(6) Uiso 1 d . .
K3 K 1.2222(9) 0.5672(6) 0.0748(4) 0.036(2) Uani 1 d . .
O13 O 0.9778(34) 0.6893(23) 0.0470(14) 0.057(9) Uiso 1 d . .
O14 O 1.0269(32) 0.5201(22) 0.1076(14) 0.053(9) Uiso 1 d . .
O15 O 1.3099(28) 0.4274(19) 0.0104(12) 0.040(7) Uiso 1 d . .
O16 O 1.3143(26) 0.6028(18) -0.0279(11) 0.035(6) Uiso 1 d . .
O17 O 1.3095(26) 0.6791(18) 0.1280(11) 0.034(6) Uiso 1 d . .
O18 O 1.3822(31) 0.4912(22) 0.1618(13) 0.050(8) Uiso 1 d . .
N5 N 1.1823(34) 0.7613(23) 0.0251(14) 0.037(8) Uiso 1 d . .
N6 N 1.2624(34) 0.3827(23) 0.1221(14) 0.037(8) Uiso 1 d . .
C37 C 1.0564(46) 0.8063(31) 0.0056(19) 0.046(11) Uiso 1 d . .
C38 C 0.9564(53) 0.7838(36) 0.0472(22) 0.058(14) Uiso 1 d . .
C39 C 0.8922(61) 0.6693(42) 0.0772(26) 0.072(17) Uiso 1 d . .
C40 C 0.9080(53) 0.5741(37) 0.0829(23) 0.058(14) Uiso 1 d . .
C41 C 1.0282(47) 0.4358(32) 0.1197(20) 0.048(12) Uiso 1 d . .
C42 C 1.1528(44) 0.3802(30) 0.1543(18) 0.041(10) Uiso 1 d . .
C43 C 1.2765(42) 0.3255(29) 0.0780(18) 0.039(10) Uiso 1 d . .
C44 C 1.3650(53) 0.3392(37) 0.0366(23) 0.059(14) Uiso 1 d . .
C45 C 1.3813(50) 0.4464(34) -0.0323(21) 0.054(13) Uiso 1 d . .
C46 C 1.3309(46) 0.5397(32) -0.0667(20) 0.047(12) Uiso 1 d . .
C47 C 1.2633(43) 0.6907(30) -0.0563(18) 0.041(10) Uiso 1 d . .
C48 C 1.2556(55) 0.7566(38) -0.0214(24) 0.062(15) Uiso 1 d . .
C49 C 1.2058(54) 0.8094(37) 0.0653(23) 0.059(14) Uiso 1 d . .
C50 C 1.3284(42) 0.7567(28) 0.0958(18) 0.038(10) Uiso 1 d . .
C51 C 1.4175(34) 0.6259(23) 0.1609(14) 0.023(8) Uiso 1 d . .
C52 C 1.3978(34) 0.5515(23) 0.1955(14) 0.023(8) Uiso 1 d . .
C53 C 1.3699(44) 0.4130(30) 0.1909(18) 0.042(11) Uiso 1 d . .
C54 C 1.3762(41) 0.3445(28) 0.1565(17) 0.037(10) Uiso 1 d . .
N101 N 0.9020(30) 0.1313(20) 0.1956(12) 0.000(7) Uiso 0.69(2) d PD .
C101 C 0.9125(83) 0.1003(72) 0.1454(30) 0.095(33) Uiso 0.64(3) d PD .
C102 C 1.0328(68) 0.0985(44) 0.1348(30) 0.095(34) Uiso 0.98(23) d PD .
N103 N 1.0619(52) 0.1682(34) 0.1538(22) 0.000(20) Uiso 0.37(11) d PD .
N200 N 1.1699(78) 0.0311(64) 0.0821(38) 0.068(42) Uiso 0.51(16) d PD .
C201 C 1.2752(101) 0.0355(84) 0.0533(50) 0.011(32) Uiso 0.23(5) d PD .
C202 C 1.3450(119) 0.0891(84) 0.0344(54) 0.011(49) Uiso 0.28(14) d PD .
N203 N 1.4492(7706) 0.0674(24652) -0.0082(5110) 0.068(164) Uiso 0.00(10) d PD .

loop_
_atom_type_symbol
_atom_type_description
_atom_type_scat_dispersion_real
_atom_type_scat_dispersion_imag
_atom_type_scat_source
C C 0.0033 0.0016 'International Tables Vol C Tables 4.2.6.8 and 6.1.1.4'
H H 0.0000 0.0000 'International Tables Vol C Tables 4.2.6.8 and 6.1.1.4'
N N 0.0061 0.0033 'International Tables Vol C Tables 4.2.6.8 and 6.1.1.4'
O O 0.0106 0.0060 'International Tables Vol C Tables 4.2.6.8 and 6.1.1.4'
K K 0.2009 0.2494 'International Tables Vol C Tables 4.2.6.8 and 6.1.1.4'
Se Se -0.0929 2.2259 'International Tables Vol C Tables 4.2.6.8 and 6.1.1.4'
Tl Tl -2.8358 9.6688 'International Tables Vol C Tables 4.2.6.8 and 6.1.1.4'

loop_
_geom_angle_atom_site_label_1
_geom_angle_atom_site_label_2
_geom_angle_atom_site_label_3
_geom_angle
_geom_angle_site_symmetry_1
_geom_angle_site_symmetry_3
_geom_angle_publ_flag
Se1 Tl1 Se2 94.66(11) . . ?
Se1 Tl1 Se4 96.02(12) . . ?
Se2 Tl1 Se4 88.97(11) . . ?
Se1 Tl1 Tl4 92.00(10) . . ?
Se2 Tl1 Tl4 42.56(9) . . ?
Se4 Tl1 Tl4 46.94(7) . . ?
Se1 Tl2 Se2 94.78(11) . . ?
Se1 Tl2 Se3 94.98(12) . . ?
Se2 Tl2 Se3 88.93(12) . . ?
Se1 Tl2 Tl4 92.82(9) . . ?
Se2 Tl2 Tl4 42.94(9) . . ?
Se3 Tl2 Tl4 46.28(8) . . ?
Se1 Tl3 Se3 97.48(12) . . ?
Se1 Tl3 Se4 96.72(11) . . ?
Se3 Tl3 Se4 84.01(10) . . ?
Se1 Tl3 Tl5 136.44(9) . . ?
Se3 Tl3 Tl5 53.74(9) . . ?
Se4 Tl3 Tl5 53.32(8) . . ?
Se2 Tl4 Se5 138.76(15) . . ?
Se2 Tl4 Se3 107.53(13) . . ?
Se5 Tl4 Se3 100.6(2) . . ?
Se2 Tl4 Se4 105.13(13) . . ?
Se5 Tl4 Se4 102.37(14) . . ?
Se3 Tl4 Se4 93.74(12) . . ?
Se2 Tl4 Tl5 158.74(11) . . ?
Se5 Tl4 Tl5 62.44(12) . . ?
Se3 Tl4 Tl5 61.13(10) . . ?
Se4 Tl4 Tl5 60.55(9) . . ?
Se2 Tl4 Tl2 53.83(9) . . ?
Se5 Tl4 Tl2 146.92(13) . . ?
Se3 Tl4 Tl2 54.10(9) . . ?
Se4 Tl4 Tl2 100.48(9) . . ?
Tl5 Tl4 Tl2 110.58(6) . . ?
Se2 Tl4 Tl1 53.22(9) . . ?
Se5 Tl4 Tl1 148.26(13) . . ?
Se3 Tl4 Tl1 100.29(10) . . ?
Se4 Tl4 Tl1 52.62(8) . . ?
Tl5 Tl4 Tl1 108.79(6) . . ?
Tl2 Tl4 Tl1 64.35(5) . . ?
Se4 Tl5 Se5 87.24(12) . . ?
Se4 Tl5 Se3 83.25(11) . . ?
Se5 Tl5 Se3 84.83(13) . . ?
Se4 Tl5 Tl4 53.16(7) . . ?
Se5 Tl5 Tl4 48.97(11) . . ?
Se3 Tl5 Tl4 52.11(8) . . ?
Se4 Tl5 Tl3 53.47(8) . . ?
Se5 Tl5 Tl3 120.95(11) . . ?
Se3 Tl5 Tl3 52.45(9) . . ?
Tl4 Tl5 Tl3 72.02(6) . . ?
Tl3 Se1 Tl2 86.85(13) . . ?
Tl3 Se1 Tl1 86.71(12) . . ?
Tl2 Se1 Tl1 87.94(11) . . ?
Tl4 Se2 Tl1 84.22(12) . . ?
Tl4 Se2 Tl2 83.23(12) . . ?
Tl1 Se2 Tl2 82.33(9) . . ?
Tl4 Se3 Tl3 89.00(13) . . ?
Tl4 Se3 Tl5 66.76(10) . . ?
Tl3 Se3 Tl5 73.81(11) . . ?
Tl4 Se3 Tl2 79.62(12) . . ?
Tl3 Se3 Tl2 80.65(11) . . ?
Tl5 Se3 Tl2 137.5(2) . . ?
Tl4 Se4 Tl1 80.44(10) . . ?
Tl4 Se4 Tl5 66.29(10) . . ?
Tl1 Se4 Tl5 137.99(12) . . ?
Tl4 Se4 Tl3 87.12(10) . . ?
Tl1 Se4 Tl3 80.50(10) . . ?
Tl5 Se4 Tl3 73.21(10) . . ?
Tl4 Se5 Tl5 68.60(12) . . ?
O6 K1 O3 101.1(8) . . ?
O6 K1 O2 100.9(7) . . ?
O3 K1 O2 98.5(7) . . ?
O6 K1 O4 102.4(7) . . ?
O3 K1 O4 63.6(7) . . ?
O2 K1 O4 152.9(7) . . ?
O6 K1 O1 153.7(8) . . ?
O3 K1 O1 101.0(8) . . ?
O2 K1 O1 61.8(7) . . ?
O4 K1 O1 100.1(7) . . ?
O6 K1 O5 61.8(7) . . ?
O3 K1 O5 154.8(8) . . ?
O2 K1 O5 102.7(7) . . ?
O4 K1 O5 100.3(7) . . ?
O1 K1 O5 100.9(8) . . ?
O6 K1 N2 62.5(7) . . ?
O3 K1 N2 61.5(7) . . ?
O2 K1 N2 63.0(7) . . ?
O4 K1 N2 117.3(7) . . ?
O1 K1 N2 117.6(8) . . ?
O5 K1 N2 117.4(7) . . ?
O6 K1 N1 117.9(8) . . ?
O3 K1 N1 117.7(8) . . ?
O2 K1 N1 117.4(7) . . ?
O4 K1 N1 62.0(7) . . ?
O1 K1 N1 62.4(8) . . ?
O5 K1 N1 63.3(7) . . ?
N2 K1 N1 179.2(8) . . ?
O6 K1 C10 120.3(9) . . ?
O3 K1 C10 45.6(8) . . ?
O2 K1 C10 127.3(9) . . ?
O4 K1 C10 26.0(8) . . ?
O1 K1 C10 85.6(9) . . ?
O5 K1 C10 124.6(9) . . ?
N2 K1 C10 106.7(9) . . ?
N1 K1 C10 72.5(9) . . ?
O6 K1 C15 45.5(8) . . ?
O3 K1 C15 131.6(9) . . ?
O2 K1 C15 118.7(8) . . ?
O4 K1 C15 87.7(8) . . ?
O1 K1 C15 122.8(9) . . ?
O5 K1 C15 23.4(8) . . ?
N2 K1 C15 107.5(9) . . ?
N1 K1 C15 72.9(9) . . ?
C10 K1 C15 113.7(10) . . ?
O6 K1 C3 129.7(9) . . ?
O3 K1 C3 116.4(10) . . ?
O2 K1 C3 44.1(9) . . ?
O4 K1 C3 123.3(9) . . ?
O1 K1 C3 24.4(9) . . ?
O5 K1 C3 88.5(9) . . ?
N2 K1 C3 106.7(9) . . ?
N1 K1 C3 73.6(9) . . ?
C10 K1 C3 109.9(11) . . ?
C15 K1 C3 111.9(10) . . ?
C2 O1 C3 116.4(30) . . ?
C2 O1 K1 115.6(21) . . ?
C3 O1 K1 101.4(23) . . ?
C4 O2 C5 110.2(27) . . ?
C4 O2 K1 117.6(19) . . ?
C5 O2 K1 118.7(19) . . ?
C8 O3 C9 113.1(25) . . ?
C8 O3 K1 121.1(19) . . ?
C9 O3 K1 114.8(19) . . ?
C11 O4 C10 116.4(26) . . ?
C11 O4 K1 117.7(18) . . ?
C10 O4 K1 97.6(18) . . ?
C15 O5 C14 116.2(27) . . ?
C15 O5 K1 98.7(21) . . ?
C14 O5 K1 115.0(20) . . ?
C17 O6 C16 112.6(26) . . ?
C17 O6 K1 121.1(20) . . ?
C16 O6 K1 117.3(18) . . ?
C12 N1 C1 114.0(29) . . ?
C12 N1 C13 109.0(28) . . ?
C1 N1 C13 111.5(29) . . ?
C12 N1 K1 107.6(20) . . ?
C1 N1 K1 106.1(19) . . ?
C13 N1 K1 108.4(21) . . ?
C6 N2 C7 110.0(26) . . ?
C6 N2 C18 109.5(25) . . ?
C7 N2 C18 113.2(25) . . ?
C6 N2 K1 107.8(20) . . ?
C7 N2 K1 108.4(18) . . ?
C18 N2 K1 107.7(17) . . ?
N1 C1 C2 114.7(31) . . ?
O1 C2 C1 113.5(31) . . ?
O1 C3 C4 106.9(34) . . ?
O1 C3 K1 54.2(19) . . ?
C4 C3 K1 82.8(24) . . ?
O2 C4 C3 110.7(32) . . ?
O2 C5 C6 105.9(28) . . ?
N2 C6 C5 110.1(29) . . ?
C8 C7 N2 111.6(27) . . ?
O3 C8 C7 107.8(27) . . ?
O3 C9 C10 107.2(30) . . ?
O4 C10 C9 108.4(31) . . ?
O4 C10 K1 56.4(15) . . ?
C9 C10 K1 88.1(22) . . ?
O4 C11 C12 112.4(28) . . ?
N1 C12 C11 113.3(30) . . ?
N1 C13 C14 113.4(31) . . ?
O5 C14 C13 111.9(31) . . ?
O5 C15 C16 109.9(29) . . ?
O5 C15 K1 57.9(19) . . ?
C16 C15 K1 85.9(20) . . ?
O6 C16 C15 107.9(28) . . ?
O6 C17 C18 112.8(30) . . ?
C17 C18 N2 111.5(28) . . ?
O11 K2 O10 98.0(7) . . ?
O11 K2 O7 101.8(7) . . ?
O10 K2 O7 98.8(7) . . ?
O11 K2 O9 98.2(7) . . ?
O10 K2 O9 62.7(7) . . ?
O7 K2 O9 154.5(8) . . ?
O11 K2 O8 156.7(8) . . ?
O10 K2 O8 101.1(7) . . ?
O7 K2 O8 62.3(7) . . ?
O9 K2 O8 102.3(7) . . ?
O11 K2 O12 61.9(7) . . ?
O10 K2 O12 153.3(7) . . ?
O7 K2 O12 102.3(7) . . ?
O9 K2 O12 101.0(7) . . ?
O8 K2 O12 103.1(7) . . ?
O11 K2 N3 61.9(7) . . ?
O10 K2 N3 61.1(7) . . ?
O7 K2 N3 62.5(7) . . ?
O9 K2 N3 115.4(8) . . ?
O8 K2 N3 117.2(8) . . ?
O12 K2 N3 115.7(7) . . ?
O11 K2 N4 117.7(8) . . ?
O10 K2 N4 117.9(8) . . ?
O7 K2 N4 118.8(8) . . ?
O9 K2 N4 63.3(8) . . ?
O8 K2 N4 63.7(8) . . ?
O12 K2 N4 64.7(7) . . ?
N3 K2 N4 178.6(9) . . ?
O11 K2 C34 44.9(8) . . ?
O10 K2 C34 127.5(8) . . ?
O7 K2 C34 121.0(8) . . ?
O9 K2 C34 84.4(8) . . ?
O8 K2 C34 126.4(8) . . ?
O12 K2 C34 25.9(8) . . ?
N3 K2 C34 106.4(8) . . ?
N4 K2 C34 73.4(8) . . ?
O11 K2 C27 115.1(8) . . ?
O10 K2 C27 44.9(7) . . ?
O7 K2 C27 129.3(8) . . ?
O9 K2 C27 25.3(8) . . ?
O8 K2 C27 87.9(8) . . ?
O12 K2 C27 125.0(8) . . ?
N3 K2 C27 105.3(8) . . ?
N4 K2 C27 73.6(8) . . ?
C34 K2 C27 109.7(9) . . ?
O11 K2 C22 132.8(9) . . ?
O10 K2 C22 116.8(9) . . ?
O7 K2 C22 45.0(8) . . ?
O9 K2 C22 125.2(8) . . ?
O8 K2 C22 24.2(8) . . ?
O12 K2 C22 89.8(8) . . ?
N3 K2 C22 106.9(9) . . ?
N4 K2 C22 74.3(9) . . ?
C34 K2 C22 115.6(10) . . ?
C27 K2 C22 112.1(9) . . ?
C20 O7 C21 110.4(26) . . ?
C20 O7 K2 120.2(21) . . ?
C21 O7 K2 114.9(18) . . ?
C23 O8 C22 113.8(28) . . ?
C23 O8 K2 114.7(21) . . ?
C22 O8 K2 103.1(19) . . ?
C26 O9 C27 114.7(23) . . ?
C26 O9 K2 113.9(18) . . ?
C27 O9 K2 100.7(18) . . ?
C29 O10 C28 111.8(25) . . ?
C29 O10 K2 121.9(18) . . ?
C28 O10 K2 115.0(19) . . ?
C32 O11 C33 109.3(25) . . ?
C32 O11 K2 121.8(19) . . ?
C33 O11 K2 117.7(17) . . ?
C35 O12 C34 114.9(25) . . ?
C35 O12 K2 111.6(18) . . ?
C34 O12 K2 98.5(18) . . ?
C31 N3 C30 108.0(25) . . ?
C31 N3 C19 108.1(26) . . ?
C30 N3 C19 111.5(27) . . ?
C31 N3 K2 112.0(20) . . ?
C30 N3 K2 109.1(18) . . ?
C19 N3 K2 108.2(19) . . ?
C25 N4 C24 112.7(28) . . ?
C25 N4 C36 110.7(27) . . ?
C24 N4 C36 109.2(27) . . ?
C25 N4 K2 108.2(21) . . ?
C24 N4 K2 107.4(20) . . ?
C36 N4 K2 108.4(18) . . ?
N3 C19 C20 110.9(30) . . ?
O7 C20 C19 108.5(31) . . ?
O7 C21 C22 106.9(28) . . ?
O8 C22 C21 104.6(29) . . ?
O8 C22 K2 52.6(16) . . ?
C21 C22 K2 85.5(20) . . ?
O8 C23 C24 113.2(31) . . ?
N4 C24 C23 111.8(30) . . ?
N4 C25 C26 113.5(28) . . ?
O9 C26 C25 111.5(25) . . ?
O9 C27 C28 106.4(27) . . ?
O9 C27 K2 54.0(15) . . ?
C28 C27 K2 85.3(21) . . ?
O10 C28 C27 109.8(29) . . ?
O10 C29 C30 109.8(27) . . ?
C29 C30 N3 113.3(28) . . ?
N3 C31 C32 112.1(27) . . ?
O11 C32 C31 108.0(26) . . ?
O11 C33 C34 106.0(26) . . ?
O12 C34 C33 105.4(27) . . ?
O12 C34 K2 55.6(15) . . ?
C33 C34 K2 87.4(20) . . ?
O12 C35 C36 114.1(29) . . ?
N4 C36 C35 109.8(26) . . ?
O14 K3 O18 101.0(11) . . ?
O14 K3 O15 93.4(10) . . ?
O18 K3 O15 100.0(10) . . ?
O14 K3 O17 123.4(10) . . ?
O18 K3 O17 60.3(9) . . ?
O15 K3 O17 139.6(9) . . ?
O14 K3 O13 60.1(10) . . ?
O18 K3 O13 141.4(11) . . ?
O15 K3 O13 113.5(10) . . ?
O17 K3 O13 100.3(9) . . ?
O14 K3 O16 133.0(10) . . ?
O18 K3 O16 120.4(10) . . ?
O15 K3 O16 60.3(8) . . ?
O17 K3 O16 97.6(8) . . ?
O13 K3 O16 93.5(10) . . ?
O14 K3 N6 60.2(10) . . ?
O18 K3 N6 60.5(10) . . ?
O15 K3 N6 61.6(10) . . ?
O17 K3 N6 119.8(10) . . ?
O13 K3 N6 119.5(11) . . ?
O16 K3 N6 120.8(9) . . ?
O14 K3 N5 120.3(10) . . ?
O18 K3 N5 119.1(10) . . ?
O15 K3 N5 118.3(10) . . ?
O17 K3 N5 59.9(9) . . ?
O13 K3 N5 61.0(10) . . ?
O16 K3 N5 59.0(9) . . ?
N6 K3 N5 179.5(11) . . ?
C39 O13 C38 107.9(43) . . ?
C39 O13 K3 112.9(34) . . ?
C38 O13 K3 115.7(30) . . ?
C41 O14 C40 106.9(40) . . ?
C41 O14 K3 125.9(30) . . ?
C40 O14 K3 117.5(29) . . ?
C45 O15 C44 112.0(38) . . ?
C45 O15 K3 113.5(26) . . ?
C44 O15 K3 116.4(28) . . ?
C47 O16 C46 106.0(33) . . ?
C47 O16 K3 118.8(24) . . ?
C46 O16 K3 120.2(24) . . ?
C51 O17 C50 110.8(30) . . ?
C51 O17 K3 111.5(19) . . ?
C50 O17 K3 117.4(23) . . ?
C53 O18 C52 112.2(33) . . ?
C53 O18 K3 114.9(27) . . ?
C52 O18 K3 117.5(22) . . ?
C49 N5 C48 116.3(43) . . ?
C49 N5 C37 109.3(37) . . ?
C48 N5 C37 105.0(39) . . ?
C49 N5 K3 108.3(29) . . ?
C48 N5 K3 107.9(28) . . ?
C37 N5 K3 109.9(26) . . ?
C43 N6 C54 108.9(32) . . ?
C43 N6 C42 108.8(33) . . ?
C54 N6 C42 109.8(34) . . ?
C43 N6 K3 108.0(24) . . ?
C54 N6 K3 111.3(24) . . ?
C42 N6 K3 110.0(24) . . ?
N5 C37 C38 112.4(38) . . ?
O13 C38 C37 105.6(40) . . ?
O13 C39 C40 113.5(53) . . ?
O14 C40 C39 109.6(48) . . ?
O14 C41 C42 106.2(39) . . ?
N6 C42 C41 109.5(36) . . ?
N6 C43 C44 113.0(38) . . ?
O15 C44 C43 106.7(41) . . ?
O15 C45 C46 118.5(41) . . ?
O16 C46 C45 102.6(38) . . ?
O16 C47 C48 109.0(41) . . ?
N5 C48 C47 119.9(48) . . ?
N5 C49 C50 112.9(42) . . ?
O17 C50 C49 105.3(37) . . ?
O17 C51 C52 111.6(31) . . ?
O18 C52 C51 106.7(31) . . ?
O18 C53 C54 111.5(38) . . ?
C53 C54 N6 106.6(35) . . ?
N101 C101 C102 97.4(56) . . ?
C101 C102 N103 115.0(62) . . ?
C202 C201 N200 146.9(100) . . ?
C201 C202 N203 127.4(100) . . ?

loop_
_geom_bond_atom_site_label_1
_geom_bond_atom_site_label_2
_geom_bond_distance
_geom_bond_site_symmetry_2
_geom_bond_publ_flag
Tl1 Se1 2.890(4) . ?
Tl1 Se2 3.043(4) . ?
Tl1 Se4 3.046(4) . ?
Tl1 Tl4 3.780(3) . ?
Tl2 Se1 2.882(4) . ?
Tl2 Se2 3.045(4) . ?
Tl2 Se3 3.085(4) . ?
Tl2 Tl4 3.746(3) . ?
Tl3 Se1 2.849(5) . ?
Tl3 Se3 3.003(4) . ?
Tl3 Se4 3.053(4) . ?
Tl3 Tl5 3.637(3) . ?
Tl4 Se2 2.569(5) . ?
Tl4 Se5 2.596(5) . ?
Tl4 Se3 2.752(4) . ?
Tl4 Se4 2.801(4) . ?
Tl4 Tl5 3.204(3) . ?
Tl5 Se4 3.047(4) . ?
Tl5 Se5 3.051(5) . ?
Tl5 Se3 3.054(5) . ?
K1 O6 2.66(2) . ?
K1 O3 2.70(2) . ?
K1 O2 2.71(2) . ?
K1 O4 2.77(2) . ?
K1 O1 2.85(3) . ?
K1 O5 2.85(3) . ?
K1 N2 2.96(3) . ?
K1 N1 3.06(3) . ?
K1 C10 3.30(4) . ?
K1 C15 3.33(4) . ?
K1 C3 3.44(5) . ?
O1 C2 1.42(4) . ?
O1 C3 1.45(5) . ?
O2 C4 1.40(5) . ?
O2 C5 1.46(4) . ?
O3 C8 1.46(4) . ?
O3 C9 1.47(4) . ?
O4 C11 1.43(4) . ?
O4 C10 1.46(5) . ?
O5 C15 1.34(5) . ?
O5 C14 1.54(5) . ?
O6 C17 1.42(4) . ?
O6 C16 1.44(4) . ?
N1 C12 1.48(5) . ?
N1 C1 1.48(5) . ?
N1 C13 1.51(5) . ?
N2 C6 1.49(4) . ?
N2 C7 1.52(4) . ?
N2 C18 1.55(4) . ?
C1 C2 1.53(5) . ?
C3 C4 1.52(6) . ?
C5 C6 1.62(5) . ?
C7 C8 1.51(5) . ?
C9 C10 1.50(5) . ?
C11 C12 1.55(5) . ?
C13 C14 1.56(6) . ?
C15 C16 1.52(5) . ?
C17 C18 1.49(5) . ?
K2 O11 2.70(2) . ?
K2 O10 2.72(2) . ?
K2 O7 2.76(2) . ?
K2 O9 2.80(3) . ?
K2 O8 2.79(2) . ?
K2 O12 2.81(2) . ?
K2 N3 2.96(3) . ?
K2 N4 2.96(3) . ?
K2 C34 3.36(4) . ?
K2 C27 3.40(4) . ?
K2 C22 3.42(4) . ?
O7 C20 1.42(5) . ?
O7 C21 1.49(4) . ?
O8 C23 1.44(5) . ?
O8 C22 1.44(5) . ?
O9 C26 1.48(4) . ?
O9 C27 1.48(4) . ?
O10 C29 1.45(4) . ?
O10 C28 1.47(4) . ?
O11 C32 1.46(4) . ?
O11 C33 1.47(4) . ?
O12 C35 1.47(4) . ?
O12 C34 1.49(4) . ?
N3 C31 1.45(4) . ?
N3 C30 1.53(4) . ?
N3 C19 1.54(5) . ?
N4 C25 1.43(5) . ?
N4 C24 1.49(5) . ?
N4 C36 1.52(4) . ?
C19 C20 1.59(5) . ?
C21 C22 1.56(5) . ?
C23 C24 1.55(5) . ?
C25 C26 1.54(5) . ?
C27 C28 1.49(5) . ?
C29 C30 1.47(5) . ?
C31 C32 1.63(5) . ?
C33 C34 1.53(5) . ?
C35 C36 1.57(5) . ?
K3 O14 2.76(4) . ?
K3 O18 2.82(4) . ?
K3 O15 2.85(3) . ?
K3 O17 2.87(3) . ?
K3 O13 2.89(4) . ?
K3 O16 2.90(3) . ?
K3 N6 2.94(4) . ?
K3 N5 3.10(4) . ?
O13 C39 1.37(7) . ?
O13 C38 1.45(6) . ?
O14 C41 1.35(6) . ?
O14 C40 1.47(6) . ?
O15 C45 1.44(6) . ?
O15 C44 1.42(6) . ?
O16 C47 1.43(5) . ?
O16 C46 1.48(6) . ?
O17 C51 1.47(4) . ?
O17 C50 1.49(5) . ?
O18 C53 1.43(5) . ?
O18 C52 1.44(5) . ?
N5 C49 1.46(7) . ?
N5 C48 1.46(7) . ?
N5 C37 1.47(6) . ?
N6 C43 1.52(6) . ?
N6 C54 1.51(6) . ?
N6 C42 1.53(6) . ?
C37 C38 1.68(7) . ?
C39 C40 1.47(8) . ?
C41 C42 1.63(7) . ?
C43 C44 1.53(7) . ?
C45 C46 1.56(7) . ?
C47 C48 1.46(7) . ?
C49 C50 1.56(7) . ?
C51 C52 1.48(5) . ?
C53 C54 1.48(6) . ?
N101 C101 1.43(5) . ?
C101 C102 1.43(8) . ?
C102 N103 1.43(5) . ?
N200 C201 1.45(5) . ?
C201 C202 1.43(8) . ?
C202 N203 1.60(861) . ?
